data_7214349
loop_
_publ_author_name
'Caballero, Antonio'
'White, Nicholas G.'
'Beer, Paul D.'

_publ_section_title
;
 A ferrocene imidazolium-based macrocycle as an electrochemical
 chemosensor for halide anions
;
_journal_issue 18
_journal_name_full CrystEngComm
_journal_page_first 3694
_journal_paper_doi 10.1039/c3ce41851k
_journal_volume 16
_journal_year 2014
_chemical_compound_source synthesized
_chemical_formula_moiety 'C13 H12 Fe1 N2'
_chemical_formula_sum 'C13 H12 Fe N2'
_chemical_formula_weight 252.10
_space_group_IT_number 11
_symmetry_cell_setting monoclinic
_symmetry_space_group_name_Hall '-P 2yb'
_symmetry_space_group_name_H-M 'P 1 21/m 1'
_atom_sites_solution_hydrogens geom
_atom_sites_solution_primary direct
_cell_angle_alpha 90
_cell_angle_beta 90.3167(5)
_cell_angle_gamma 90
_cell_formula_units_Z 4
_cell_length_a 7.41980(10)
_cell_length_b 9.86090(10)
_cell_length_c 14.6526(2)
_cell_measurement_reflns_used 2568
_cell_measurement_temperature 150
_cell_measurement_theta_max 27
_cell_measurement_theta_min 3
_cell_volume 1072.05(2)
_computing_cell_refinement 'DENZO/SCALEPACK (Otwinowski & Minor, 1997)'
_computing_data_collection 'COLLECT (Nonius, 2001).'
_computing_data_reduction 'DENZO/SCALEPACK (Otwinowski & Minor, 1997)'
_computing_publication_material 'CRYSTALS (Betteridge et al., 2003)'
_computing_structure_refinement 'CRYSTALS (Betteridge et al., 2003)'
_computing_structure_solution 'SIR92 (Altomare et al., 1994)'
_diffrn_ambient_temperature 150
_diffrn_measured_fraction_theta_full 0.998
_diffrn_measured_fraction_theta_max 0.998
_diffrn_measurement_device Area
_diffrn_measurement_device_type 'Nonius KappaCCD'
_diffrn_measurement_method \w
_diffrn_radiation_monochromator graphite
_diffrn_radiation_type 'Mo K\a'
_diffrn_radiation_wavelength 0.71073
_diffrn_reflns_av_R_equivalents 0.044
_diffrn_reflns_limit_h_max 9
_diffrn_reflns_limit_h_min -9
_diffrn_reflns_limit_k_max 12
_diffrn_reflns_limit_k_min -12
_diffrn_reflns_limit_l_max 19
_diffrn_reflns_limit_l_min -18
_diffrn_reflns_number 15334
_diffrn_reflns_theta_full 27.486
_diffrn_reflns_theta_max 27.486
_diffrn_reflns_theta_min 2.745
_diffrn_standards_number 0
_exptl_absorpt_coefficient_mu 1.375
_exptl_absorpt_correction_T_max 1.00
_exptl_absorpt_correction_T_min 0.78
_exptl_absorpt_correction_type multi-scan
_exptl_absorpt_process_details 'DENZO/SCALEPACK (Otwinowski & Minor, 1997)'
_exptl_crystal_colour orange
_exptl_crystal_density_diffrn 1.562
_exptl_crystal_density_method 'not measured'
_exptl_crystal_description block
_exptl_crystal_F_000 520
_exptl_crystal_size_max 0.610
_exptl_crystal_size_mid 0.130
_exptl_crystal_size_min 0.040
_refine_diff_density_max 0.92
_refine_diff_density_min -0.95
_refine_ls_extinction_method None
_refine_ls_goodness_of_fit_ref 1.0157
_refine_ls_hydrogen_treatment constr
_refine_ls_matrix_type full
_refine_ls_number_parameters 159
_refine_ls_number_reflns 2582
_refine_ls_number_restraints 4
_refine_ls_R_factor_all 0.0656
_refine_ls_R_factor_gt 0.0358
_refine_ls_shift/su_max 0.0002266
_refine_ls_shift/su_mean 0.0000149
_refine_ls_structure_factor_coef Fsqd
_refine_ls_weighting_details
;
 Method, part 1, Chebychev polynomial, (Watkin, 1994, Prince, 1982) 
 [weight] = 1.0/[A~0~*T~0~(x)+A~1~*T~1~(x) ... +A~n-1~]*T~n-1~(x)] 
 where A~i~ are the Chebychev coefficients listed below and x= Fcalc/Fmax 
 Method = Robust Weighting (Prince, 1982) 
 W = [weight] * [1-(deltaF/6*sigmaF)^2^]^2^ 
 A~i~ are: 
 72.9 123. 77.1 33.9 8.16 
;
_refine_ls_weighting_scheme calc
_refine_ls_wR_factor_all 0.1085
_refine_ls_wR_factor_gt 0.0792
_refine_ls_wR_factor_ref 0.1085
_reflns_limit_h_max 9
_reflns_limit_h_min -9
_reflns_limit_k_max 12
_reflns_limit_k_min 0
_reflns_limit_l_max 19
_reflns_limit_l_min 0
_reflns_number_gt 1792
_reflns_number_total 2593
_reflns_threshold_expression I>2.0\s(I)
_oxford_diffrn_Wilson_B_factor 1.79
_oxford_diffrn_Wilson_scale 12.13
_oxford_refine_ls_r_factor_ref 0.0656
_oxford_refine_ls_scale 0.3963(8)
_oxford_reflns_number_all 2582
_oxford_reflns_threshold_expression_ref I>-3.0\s(I)
_cod_data_source_file c3ce41851k.txt
_cod_data_source_block 3
_cod_original_sg_symbol_H-M 'P 21/m '
_cod_original_formula_sum 'C13 H12 Fe1 N2'
_cod_database_code 7214349

loop_
_symmetry_equiv_pos_as_xyz
x,y,z
-x,-y,-z
x,-y+1/2,z
-x,y+1/2,-z

loop_
_atom_site_label
_atom_site_type_symbol
_atom_site_fract_x
_atom_site_fract_y
_atom_site_fract_z
_atom_site_U_iso_or_equiv
_atom_site_occupancy
_atom_site_adp_type
_atom_site_refinement_flags_posn
_atom_site_refinement_flags_adp
Fe1 Fe 0.44825(7) 0.2500 0.41047(4) 0.0213 1.0000 Uani S T
C2 C 0.6715(4) 0.3673(3) 0.4354(2) 0.0283 1.0000 Uani . .
C3 C 0.5947(4) 0.3223(3) 0.51938(19) 0.0293 1.0000 Uani . .
C4 C 0.7184(5) 0.2500 0.3837(3) 0.0250 1.0000 Uani S T
C5 C 0.7956(5) 0.2500 0.2920(3) 0.0260 1.0000 Uani S T
N6 N 0.8372(3) 0.3621(3) 0.24511(17) 0.0290 1.0000 Uani . .
C7 C 0.9097(4) 0.3190(3) 0.1640(2) 0.0298 1.0000 Uani . .
C8 C 0.2696(4) 0.3672(3) 0.3383(2) 0.0301 1.0000 Uani . .
C9 C 0.3181(6) 0.250000(7) 0.2872(3) 0.0308 1.0000 Uani S T
C10 C 0.1896(3) 0.3221(3) 0.4212(2) 0.0291 1.0000 Uani . .
Fe11 Fe 0.56553(8) 0.7500 0.09067(4) 0.0265 1.0000 Uani S T
C12 C 0.4953(4) 0.6323(3) 0.2003(2) 0.0293 1.0000 Uani . .
C13 C 0.3375(4) 0.6778(4) 0.1528(2) 0.0345 1.0000 Uani . .
C14 C 0.5933(6) 0.7500 0.2299(3) 0.0245 1.0000 Uani S T
C15 C 0.7627(5) 0.7500 0.2793(3) 0.0240 1.0000 Uani S T
N16 N 0.8510(3) 0.6385(3) 0.30543(18) 0.0313 1.0000 Uani . .
C17 C 1.0030(4) 0.6813(3) 0.3513(2) 0.0304 1.0000 Uani . .
C18 C 0.7287(5) 0.6339(4) 0.0104(2) 0.0466 1.0000 Uani . .
C19 C 0.5773(5) 0.6776(4) -0.0406(2) 0.0454 1.0000 Uani . .
C20 C 0.8224(7) 0.750000(7) 0.0420(4) 0.0477 1.0000 Uani S T
H21 H 0.6885 0.4622 0.4171 0.0341 1.0000 Uiso R .
H31 H 0.5482 0.3801 0.5691 0.0353 1.0000 Uiso R .
H71 H 0.9507 0.3748 0.1192 0.0360 1.0000 Uiso R .
H81 H 0.2894 0.4621 0.3202 0.0359 1.0000 Uiso R .
H91 H 0.2986 0.2500 0.2294 0.0384 1.0000 Uiso RS .
H101 H 0.1462 0.3793 0.4700 0.0352 1.0000 Uiso R .
H121 H 0.5318 0.5378 0.2087 0.0351 1.0000 Uiso R .
H131 H 0.2479 0.6201 0.1228 0.0414 1.0000 Uiso R .
H171 H 1.0875 0.6240 0.3776 0.0374 1.0000 Uiso R .
H191 H 0.4820 0.6198 -0.0670 0.0554 1.0000 Uiso R .
H181 H 0.7640 0.5384 0.0215 0.0565 1.0000 Uiso R .
H201 H 0.9032 0.7500 0.0934 0.0722 1.0000 Uiso RS .
H161 H 0.8373 0.5614 0.2826 0.0397 0.5000 Uiso R .
H61 H 0.8271 0.4426 0.2625 0.0378 0.5000 Uiso R .

loop_
_atom_site_aniso_label
_atom_site_aniso_U_11
_atom_site_aniso_U_22
_atom_site_aniso_U_33
_atom_site_aniso_U_23
_atom_site_aniso_U_13
_atom_site_aniso_U_12
Fe1 0.0191(3) 0.0237(3) 0.0211(3) 0.0000 0.0000(2) 0.0000
C2 0.0223(12) 0.0319(16) 0.0305(15) -0.0022(13) -0.0033(11) -0.0035(11)
C3 0.0241(13) 0.0414(18) 0.0224(13) -0.0057(13) -0.0029(10) -0.0003(12)
C4 0.0156(16) 0.033(2) 0.026(2) 0.0000 -0.0022(14) 0.0000
C5 0.0180(17) 0.033(2) 0.027(2) 0.0000 -0.0021(15) 0.0000
N6 0.0302(12) 0.0258(13) 0.0310(13) -0.0020(11) 0.0042(10) -0.0085(10)
C7 0.0320(15) 0.0297(16) 0.0278(14) 0.0036(13) 0.0021(12) -0.0033(12)
C8 0.0253(13) 0.0328(16) 0.0321(15) 0.0051(13) -0.0013(11) 0.0032(12)
C9 0.026(2) 0.044(3) 0.022(2) 0.0000 -0.0078(16) 0.0000
C10 0.0181(12) 0.0386(18) 0.0307(15) -0.0016(14) 0.0032(10) 0.0039(12)
Fe11 0.0281(3) 0.0314(4) 0.0200(3) 0.0000 0.0015(2) 0.0000
C12 0.0333(15) 0.0316(16) 0.0230(13) 0.0000(12) 0.0031(11) -0.0049(13)
C13 0.0283(14) 0.046(2) 0.0292(15) -0.0020(15) 0.0023(12) -0.0060(14)
C14 0.028(2) 0.025(2) 0.0204(18) 0.0000 -0.0002(15) 0.0000
C15 0.0284(19) 0.027(2) 0.0171(18) 0.0000 0.0033(15) 0.0000
N16 0.0357(13) 0.0237(13) 0.0343(13) -0.0071(11) -0.0044(11) 0.0062(11)
C17 0.0304(14) 0.0284(16) 0.0324(15) -0.0026(13) -0.0030(12) 0.0064(13)
C18 0.060(2) 0.046(2) 0.0345(17) 0.0016(17) 0.0195(16) 0.0109(18)
C19 0.053(2) 0.060(2) 0.0235(15) -0.0085(16) 0.0068(14) -0.0102(18)
C20 0.034(2) 0.078(4) 0.031(2) 0.0000 0.010(2) 0.0000

loop_
_atom_type_symbol
_atom_type_scat_dispersion_real
_atom_type_scat_dispersion_imag
_atom_type_scat_Cromer_Mann_a1
_atom_type_scat_Cromer_Mann_b1
_atom_type_scat_Cromer_Mann_a2
_atom_type_scat_Cromer_Mann_b2
_atom_type_scat_Cromer_Mann_a3
_atom_type_scat_Cromer_Mann_b3
_atom_type_scat_Cromer_Mann_a4
_atom_type_scat_Cromer_Mann_b4
_atom_type_scat_Cromer_Mann_c
_atom_type_scat_source
C 0.0033 0.0016 2.3100 20.8439 1.0200 10.2075 1.5886 0.5687 0.8650 51.6512 0.2156 'International Tables Vol C 4.2.6.8 and 6.1.1.4'
H 0.0000 0.0000 0.4930 10.5109 0.3229 26.1257 0.1402 3.1424 0.0408 57.7998 0.0030 'International Tables Vol C 4.2.6.8 and 6.1.1.4'
Fe 0.3463 0.8444 11.7695 4.7611 7.3573 0.3072 3.5222 15.3535 2.3045 76.8805 1.0369 'International Tables Vol C 4.2.6.8 and 6.1.1.4'
N 0.0061 0.0033 12.2126 0.0057 3.1322 9.8933 2.0125 28.9975 1.1663 0.5826 -11.5290 'International Tables Vol C 4.2.6.8 and 6.1.1.4'

loop_
_geom_angle_atom_site_label_1
_geom_angle_site_symmetry_1
_geom_angle_atom_site_label_2
_geom_angle_atom_site_label_3
_geom_angle_site_symmetry_3
_geom_angle
_geom_angle_publ_flag
C10 3_555 Fe1 C3 3_555 108.11(12) yes
C10 3_555 Fe1 C2 3_555 123.05(13) yes
C3 3_555 Fe1 C2 3_555 40.75(11) yes
C10 3_555 Fe1 C8 3_555 40.72(12) yes
C3 3_555 Fe1 C8 3_555 122.92(13) yes
C2 3_555 Fe1 C8 3_555 107.07(13) yes
C10 3_555 Fe1 C2 . 159.30(12) yes
C3 3_555 Fe1 C2 . 68.53(12) yes
C2 3_555 Fe1 C2 . 68.63(18) yes
C8 3_555 Fe1 C2 . 158.39(12) yes
C10 3_555 Fe1 C3 . 123.45(12) yes
C3 3_555 Fe1 C3 . 40.64(19) yes
C2 3_555 Fe1 C3 . 68.53(12) yes
C8 3_555 Fe1 C3 . 159.28(13) yes
C2 . Fe1 C3 . 40.75(11) yes
C10 3_555 Fe1 C4 . 158.83(10) yes
C3 3_555 Fe1 C4 . 68.52(13) yes
C2 3_555 Fe1 C4 . 40.77(10) yes
C8 3_555 Fe1 C4 . 122.23(12) yes
C2 . Fe1 C4 . 40.77(10) yes
C10 3_555 Fe1 C8 . 68.43(12) yes
C3 3_555 Fe1 C8 . 159.28(13) yes
C2 3_555 Fe1 C8 . 158.39(12) yes
C8 3_555 Fe1 C8 . 68.69(18) yes
C2 . Fe1 C8 . 107.07(13) yes
C10 3_555 Fe1 C9 . 68.30(14) yes
C3 3_555 Fe1 C9 . 158.81(10) yes
C2 3_555 Fe1 C9 . 122.34(13) yes
C8 3_555 Fe1 C9 . 40.73(11) yes
C2 . Fe1 C9 . 122.34(13) yes
C10 3_555 Fe1 C10 . 40.48(19) yes
C3 3_555 Fe1 C10 . 123.45(12) yes
C2 3_555 Fe1 C10 . 159.30(12) yes
C8 3_555 Fe1 C10 . 68.43(12) yes
C2 . Fe1 C10 . 123.05(13) yes
C3 . Fe1 C4 . 68.52(13) yes
C3 . Fe1 C8 . 122.92(13) yes
C4 . Fe1 C8 . 122.23(12) yes
C3 . Fe1 C9 . 158.81(10) yes
C4 . Fe1 C9 . 106.86(17) yes
C8 . Fe1 C9 . 40.73(11) yes
C3 . Fe1 C10 . 108.11(12) yes
C4 . Fe1 C10 . 158.83(10) yes
C8 . Fe1 C10 . 40.72(12) yes
C9 . Fe1 C10 . 68.30(14) yes
Fe1 . C2 C3 . 69.70(16) yes
Fe1 . C2 C4 . 69.35(19) yes
C3 . C2 C4 . 107.8(3) yes
Fe1 . C2 H21 . 126.4 no
C3 . C2 H21 . 125.7 no
C4 . C2 H21 . 126.6 no
C2 . C3 C3 3_555 108.07(19) yes
C2 . C3 Fe1 . 69.55(16) yes
C3 3_555 C3 Fe1 . 69.68(9) yes
C2 . C3 H31 . 126.7 no
C3 3_555 C3 H31 . 125.2 no
Fe1 . C3 H31 . 126.0 no
C2 . C4 C2 3_555 108.3(4) yes
C2 . C4 Fe1 . 69.88(18) yes
C2 3_555 C4 Fe1 . 69.88(18) yes
C2 . C4 C5 . 125.83(18) yes
C2 3_555 C4 C5 . 125.83(18) yes
Fe1 . C4 C5 . 124.4(3) yes
C4 . C5 N6 3_555 124.33(19) yes
C4 . C5 N6 . 124.33(19) yes
N6 3_555 C5 N6 . 111.3(4) yes
C5 . N6 C7 . 106.3(3) yes
C5 . N6 H61 . 127.2 no
C7 . N6 H61 . 126.4 no
N6 . C7 C7 3_555 108.02(17) yes
N6 . C7 H71 . 124.8 no
C7 3_555 C7 H71 . 127.2 no
Fe1 . C8 C9 . 69.4(2) yes
Fe1 . C8 C10 . 69.83(17) yes
C9 . C8 C10 . 107.5(3) yes
Fe1 . C8 H81 . 125.3 no
C9 . C8 H81 . 126.3 no
C10 . C8 H81 . 126.1 no
C8 . C9 C8 3_555 108.5(4) yes
C8 . C9 Fe1 . 69.9(2) yes
C8 3_555 C9 Fe1 . 69.9(2) yes
C8 . C9 H91 . 118.5 no
C8 3_555 C9 H91 . 118.5 no
Fe1 . C9 H91 . 161.5 no
C8 . C10 C10 3_555 108.18(19) yes
C8 . C10 Fe1 . 69.46(16) yes
C10 3_555 C10 Fe1 . 69.76(9) yes
C8 . C10 H101 . 126.1 no
C10 3_555 C10 H101 . 125.7 no
Fe1 . C10 H101 . 125.0 no
C19 3_565 Fe11 C13 3_565 109.51(14) yes
C19 3_565 Fe11 C12 3_565 123.29(15) yes
C13 3_565 Fe11 C12 3_565 40.81(12) yes
C19 3_565 Fe11 C18 3_565 40.36(16) yes
C13 3_565 Fe11 C18 3_565 123.58(16) yes
C12 3_565 Fe11 C18 3_565 106.70(14) yes
C19 3_565 Fe11 C12 . 160.43(15) yes
C13 3_565 Fe11 C12 . 68.63(13) yes
C12 3_565 Fe11 C12 . 68.92(18) yes
C18 3_565 Fe11 C12 . 157.14(15) yes
C19 3_565 Fe11 C13 . 125.11(14) yes
C13 3_565 Fe11 C13 . 40.6(2) yes
C12 3_565 Fe11 C13 . 68.63(13) yes
C18 3_565 Fe11 C13 . 160.37(16) yes
C12 . Fe11 C13 . 40.81(12) yes
C19 3_565 Fe11 C14 . 158.07(13) yes
C13 3_565 Fe11 C14 . 68.72(14) yes
C12 3_565 Fe11 C14 . 40.98(10) yes
C18 3_565 Fe11 C14 . 121.08(14) yes
C12 . Fe11 C14 . 40.98(10) yes
C19 3_565 Fe11 C18 . 68.14(15) yes
C13 3_565 Fe11 C18 . 160.37(16) yes
C12 3_565 Fe11 C18 . 157.14(15) yes
C18 3_565 Fe11 C18 . 68.2(2) yes
C12 . Fe11 C18 . 106.70(14) yes
C19 3_565 Fe11 C19 . 40.7(2) yes
C13 3_565 Fe11 C19 . 125.11(14) yes
C12 3_565 Fe11 C19 . 160.43(15) yes
C18 3_565 Fe11 C19 . 68.14(15) yes
C12 . Fe11 C19 . 123.29(15) yes
C19 3_565 Fe11 C20 . 68.17(18) yes
C13 3_565 Fe11 C20 . 158.33(12) yes
C12 3_565 Fe11 C20 . 121.04(15) yes
C18 3_565 Fe11 C20 . 40.60(14) yes
C12 . Fe11 C20 . 121.04(15) yes
C13 . Fe11 C14 . 68.72(14) yes
C13 . Fe11 C18 . 123.58(16) yes
C14 . Fe11 C18 . 121.08(14) yes
C13 . Fe11 C19 . 109.51(14) yes
C14 . Fe11 C19 . 158.07(13) yes
C18 . Fe11 C19 . 40.36(16) yes
C13 . Fe11 C20 . 158.33(12) yes
C14 . Fe11 C20 . 105.0(2) yes
C18 . Fe11 C20 . 40.60(14) yes
C19 . Fe11 C20 . 68.17(18) yes
Fe11 . C12 C13 . 69.65(18) yes
Fe11 . C12 C14 . 69.4(2) yes
C13 . C12 C14 . 107.8(3) yes
Fe11 . C12 H121 . 124.5 no
C13 . C12 H121 . 125.8 no
C14 . C12 H121 . 126.4 no
C12 . C13 C13 3_565 108.27(19) yes
C12 . C13 Fe11 . 69.54(16) yes
C13 3_565 C13 Fe11 . 69.70(10) yes
C12 . C13 H131 . 126.1 no
C13 3_565 C13 H131 . 125.6 no
Fe11 . C13 H131 . 124.2 no
C12 3_565 C14 C12 . 107.9(4) yes
C12 3_565 C14 Fe11 . 69.59(19) yes
C12 . C14 Fe11 . 69.59(19) yes
C12 3_565 C14 C15 . 126.02(18) yes
C12 . C14 C15 . 126.02(18) yes
Fe11 . C14 C15 . 125.5(3) yes
C14 . C15 N16 3_565 124.54(18) yes
C14 . C15 N16 . 124.54(18) yes
N16 3_565 C15 N16 . 110.9(4) yes
C15 . N16 C17 . 106.7(3) yes
C15 . N16 H161 . 125.2 no
C17 . N16 H161 . 124.8 no
N16 . C17 C17 3_565 107.85(17) yes
N16 . C17 H171 . 124.6 no
C17 3_565 C17 H171 . 127.6 no
Fe11 . C18 C19 . 70.2(2) yes
Fe11 . C18 C20 . 69.5(2) yes
C19 . C18 C20 . 108.3(4) yes
Fe11 . C18 H181 . 126.5 no
C19 . C18 H181 . 125.8 no
C20 . C18 H181 . 125.9 no
C19 3_565 C19 C18 . 107.7(2) yes
C19 3_565 C19 Fe11 . 69.66(12) yes
C18 . C19 Fe11 . 69.41(19) yes
C19 3_565 C19 H191 . 125.3 no
C18 . C19 H191 . 126.7 no
Fe11 . C19 H191 . 122.3 no
C18 3_565 C20 C18 . 107.9(5) yes
C18 3_565 C20 Fe11 . 69.9(2) yes
C18 . C20 Fe11 . 69.9(2) yes
C18 3_565 C20 H201 . 124.1 no
C18 . C20 H201 . 124.1 no
Fe11 . C20 H201 . 107.9 no

loop_
_geom_bond_atom_site_label_1
_geom_bond_atom_site_label_2
_geom_bond_site_symmetry_2
_geom_bond_distance
_geom_bond_publ_flag
Fe1 C10 3_555 2.054(3) yes
Fe1 C3 3_555 2.053(3) yes
Fe1 C2 3_555 2.051(3) yes
Fe1 C8 3_555 2.049(3) yes
Fe1 C2 . 2.051(3) yes
Fe1 C3 . 2.053(3) yes
Fe1 C4 . 2.044(4) yes
Fe1 C8 . 2.049(3) yes
Fe1 C9 . 2.043(4) yes
Fe1 C10 . 2.054(3) yes
C2 C3 . 1.429(4) yes
C2 C4 . 1.427(4) yes
C2 H21 . 0.982 no
C3 C3 3_555 1.426(7) yes
C3 H31 . 0.988 no
C4 C5 . 1.464(6) yes
C5 N6 3_555 1.339(3) yes
C5 N6 . 1.339(3) yes
N6 C7 . 1.375(4) yes
N6 H61 . 0.837 no
C7 C7 3_555 1.360(6) yes
C7 H71 . 0.911 no
C8 C9 . 1.424(4) yes
C8 C10 . 1.427(4) yes
C8 H81 . 0.984 no
C9 H91 . 0.859 no
C10 C10 3_555 1.421(7) yes
C10 H101 . 0.967 no
Fe11 C19 3_565 2.054(3) yes
Fe11 C13 3_565 2.053(3) yes
Fe11 C12 3_565 2.052(3) yes
Fe11 C18 3_565 2.044(3) yes
Fe11 C12 . 2.052(3) yes
Fe11 C13 . 2.053(3) yes
Fe11 C14 . 2.049(4) yes
Fe11 C18 . 2.044(3) yes
Fe11 C19 . 2.054(3) yes
Fe11 C20 . 2.038(5) yes
C12 C13 . 1.431(4) yes
C12 C14 . 1.435(4) yes
C12 H121 . 0.978 no
C13 C13 3_565 1.424(7) yes
C13 H131 . 0.977 no
C14 C15 . 1.447(6) yes
C15 N16 3_565 1.335(3) yes
C15 N16 . 1.335(3) yes
N16 C17 . 1.376(4) yes
N16 H161 . 0.837 no
C17 C17 3_565 1.355(7) yes
C17 H171 . 0.926 no
C18 C19 . 1.414(6) yes
C18 C20 . 1.416(5) yes
C18 H181 . 0.990 no
C19 C19 3_565 1.428(9) yes
C19 H191 . 0.985 no
C20 H201 . 0.959 no

loop_
_geom_hbond_atom_site_label_D
_geom_hbond_atom_site_label_H
_geom_hbond_atom_site_label_A
_geom_hbond_angle_DHA
_geom_hbond_distance_DH
_geom_hbond_distance_HA
_geom_hbond_distance_DA
_geom_hbond_publ_flag
N16 H161 N6 169 0.84 2.04 2.867(4) yes
N6 H61 N16 170 0.84 2.04 2.867(4) yes
